data_4334501
loop_
_publ_author_name
'Wing-Por Leung'
'Kwok-Wai Kan'
'Yuk-Chi Chan'
'Thomas C. W. Mak'

_publ_section_title
;
 Synthesis of Hetero-Binuclear Complexes from Bisgermavinylidene
;
_journal_name_full 'Inorganic Chemistry'
_journal_page_first 4571
_journal_page_last 4577
_journal_paper_doi 10.1021/ic400056f
_journal_volume 52
_journal_year 2013
_chemical_formula_sum 'C64 H80 Cl8 Ge2 Mn2 N4 P4 Si4'
_chemical_formula_weight 1680.22
_chemical_name_systematic
; 
 ? 
;
_space_group_IT_number 15
_symmetry_cell_setting monoclinic
_symmetry_space_group_name_Hall '-C 2yc'
_symmetry_space_group_name_H-M 'C 1 2/c 1'
_atom_sites_solution_hydrogens geom
_atom_sites_solution_primary direct
_atom_sites_solution_secondary difmap
_audit_creation_method SHELXL-97
_cell_angle_alpha 90.00
_cell_angle_beta 109.300(2)
_cell_angle_gamma 90.00
_cell_formula_units_Z 4
_cell_length_a 23.185(2)
_cell_length_b 13.0651(13)
_cell_length_c 28.177(3)
_cell_measurement_reflns_used 935
_cell_measurement_temperature 293(2)
_cell_measurement_theta_max 27.14
_cell_measurement_theta_min 3.21
_cell_volume 8055.5(14)
_computing_cell_refinement 'BRUKER SMART CCD DIFFRACTOMETER'
_computing_data_collection 'BRUKER SMART CCD DIFFRACTOMETER'
_computing_data_reduction 'BRUKER SMART CCD DIFFRACTOMETER'
_computing_molecular_graphics 'SIEMENS SHELXTL'
_computing_publication_material 'SIEMENS SHELXTL'
_computing_structure_refinement 'SHELXL-97 (Sheldrick, 1997)'
_computing_structure_solution 'SHELXS-97 (Sheldrick, 1990)'
_diffrn_ambient_temperature 293(2)
_diffrn_measured_fraction_theta_full 0.993
_diffrn_measured_fraction_theta_max 0.993
_diffrn_measurement_device_type 'BRUKER SMART CCD DIFFRACTOMETER'
_diffrn_measurement_method 'OMEGA SCAN'
_diffrn_radiation_monochromator graphite
_diffrn_radiation_source 'fine-focus sealed tube'
_diffrn_radiation_type MoK\a
_diffrn_radiation_wavelength 0.71073
_diffrn_reflns_av_R_equivalents 0.0283
_diffrn_reflns_av_sigmaI/netI 0.0341
_diffrn_reflns_limit_h_max 30
_diffrn_reflns_limit_h_min -22
_diffrn_reflns_limit_k_max 17
_diffrn_reflns_limit_k_min -17
_diffrn_reflns_limit_l_max 36
_diffrn_reflns_limit_l_min -36
_diffrn_reflns_number 26699
_diffrn_reflns_theta_full 28.04
_diffrn_reflns_theta_max 28.04
_diffrn_reflns_theta_min 1.53
_exptl_absorpt_coefficient_mu 1.488
_exptl_absorpt_correction_T_max 1.000
_exptl_absorpt_correction_T_min 0.662973
_exptl_absorpt_correction_type multi-scan
_exptl_crystal_colour Colourless
_exptl_crystal_density_diffrn 1.385
_exptl_crystal_density_meas 0
_exptl_crystal_description Block
_exptl_crystal_F_000 3432
_exptl_crystal_size_max 0.50
_exptl_crystal_size_mid 0.40
_exptl_crystal_size_min 0.30
_refine_diff_density_max 0.876
_refine_diff_density_min -0.746
_refine_diff_density_rms 0.073
_refine_ls_extinction_method none
_refine_ls_goodness_of_fit_ref 1.025
_refine_ls_hydrogen_treatment riding
_refine_ls_matrix_type full
_refine_ls_number_parameters 397
_refine_ls_number_reflns 9703
_refine_ls_number_restraints 0
_refine_ls_restrained_S_all 1.025
_refine_ls_R_factor_all 0.0653
_refine_ls_R_factor_gt 0.0417
_refine_ls_shift/su_max 0.001
_refine_ls_shift/su_mean 0.000
_refine_ls_structure_factor_coef Fsqd
_refine_ls_weighting_details 'calc w=1/[\s^2^(Fo^2^)+(0.0628P)^2^+10.7587P] where P=(Fo^2^+2Fc^2^)/3'
_refine_ls_weighting_scheme calc
_refine_ls_wR_factor_gt 0.1108
_refine_ls_wR_factor_ref 0.1265
_reflns_number_gt 7092
_reflns_number_total 9703
_reflns_threshold_expression >2sigma(I)
_cod_data_source_file ic400056f_si_005.cif
_cod_data_source_block kkw64
_cod_database_code 4334501

loop_
_symmetry_equiv_pos_as_xyz
'x, y, z'
'-x, y, -z+1/2'
'x+1/2, y+1/2, z'
'-x+1/2, y+1/2, -z+1/2'
'-x, -y, -z'
'x, -y, z-1/2'
'-x+1/2, -y+1/2, -z'
'x+1/2, -y+1/2, z-1/2'

loop_
_atom_site_label
_atom_site_type_symbol
_atom_site_fract_x
_atom_site_fract_y
_atom_site_fract_z
_atom_site_U_iso_or_equiv
_atom_site_adp_type
_atom_site_occupancy
_atom_site_symmetry_multiplicity
_atom_site_calc_flag
_atom_site_refinement_flags
Ge1 Ge -0.438576(14) 0.81067(2) 0.544827(12) 0.04054(10) Uani 1 1 d .
Mn1 Mn -0.30569(2) 0.80206(3) 0.523113(17) 0.03959(12) Uani 1 1 d .
P1 P -0.36729(3) 0.71904(5) 0.62759(3) 0.03265(15) Uani 1 1 d .
P2 P -0.30796(3) 0.92792(5) 0.60657(2) 0.03247(15) Uani 1 1 d .
Si1 Si -0.49750(4) 0.61812(7) 0.58691(3) 0.0475(2) Uani 1 1 d .
Si2 Si -0.26729(5) 1.06210(8) 0.53657(4) 0.0593(3) Uani 1 1 d .
Cl1 Cl -0.40485(4) 0.72353(8) 0.47744(3) 0.0570(2) Uani 1 1 d .
Cl2 Cl -0.22276(4) 0.68161(7) 0.55537(3) 0.0512(2) Uani 1 1 d .
Cl3 Cl -0.54709(15) 0.9906(2) 0.63828(16) 0.2521(17) Uani 1 1 d .
Cl4 Cl -0.5478(2) 1.1541(4) 0.69500(18) 0.307(2) Uani 1 1 d .
N1 N -0.43339(11) 0.68800(18) 0.58761(9) 0.0378(5) Uani 1 1 d .
N2 N -0.29249(11) 0.95037(18) 0.55622(8) 0.0377(5) Uani 1 1 d .
C1 C -0.54457(17) 0.6081(4) 0.51905(14) 0.0735(11) Uani 1 1 d .
H1A H -0.5219 0.5723 0.5013 0.110 Uiso 1 1 calc R
H1B H -0.5545 0.6755 0.5052 0.110 Uiso 1 1 calc R
H1C H -0.5816 0.5714 0.5158 0.110 Uiso 1 1 calc R
C2 C -0.4768(2) 0.4900(3) 0.61538(18) 0.0872(14) Uani 1 1 d .
H2A H -0.4528 0.4973 0.6502 0.131 Uiso 1 1 calc R
H2B H -0.4535 0.4540 0.5982 0.131 Uiso 1 1 calc R
H2C H -0.5133 0.4522 0.6125 0.131 Uiso 1 1 calc R
C3 C -0.5412(2) 0.6874(4) 0.62149(19) 0.0892(15) Uani 1 1 d .
H3A H -0.5171 0.6918 0.6564 0.134 Uiso 1 1 calc R
H3B H -0.5784 0.6511 0.6180 0.134 Uiso 1 1 calc R
H3C H -0.5507 0.7551 0.6079 0.134 Uiso 1 1 calc R
C4 C -0.35251(12) 0.8194(2) 0.59420(10) 0.0335(5) Uani 1 1 d .
C5 C -0.3268(3) 1.1074(5) 0.4790(2) 0.141(3) Uani 1 1 d .
H5A H -0.3365 1.0540 0.4542 0.212 Uiso 1 1 calc R
H5B H -0.3122 1.1662 0.4661 0.212 Uiso 1 1 calc R
H5C H -0.3629 1.1254 0.4868 0.212 Uiso 1 1 calc R
C6 C -0.1959(2) 1.0369(4) 0.5221(2) 0.0947(16) Uani 1 1 d .
H6A H -0.2034 0.9846 0.4969 0.142 Uiso 1 1 calc R
H6B H -0.1645 1.0144 0.5521 0.142 Uiso 1 1 calc R
H6C H -0.1830 1.0985 0.5100 0.142 Uiso 1 1 calc R
C7 C -0.2477(3) 1.1646(4) 0.5856(2) 0.121(2) Uani 1 1 d .
H7A H -0.2830 1.1807 0.5947 0.181 Uiso 1 1 calc R
H7B H -0.2344 1.2247 0.5726 0.181 Uiso 1 1 calc R
H7C H -0.2155 1.1410 0.6148 0.181 Uiso 1 1 calc R
C11 C -0.37614(13) 0.7489(2) 0.68767(10) 0.0396(6) Uani 1 1 d .
C12 C -0.36489(18) 0.6785(3) 0.72607(12) 0.0567(9) Uani 1 1 d .
H12A H -0.3473 0.6156 0.7234 0.068 Uiso 1 1 calc R
C13 C -0.3799(2) 0.7015(4) 0.76901(15) 0.0766(12) Uani 1 1 d .
H13A H -0.3722 0.6537 0.7948 0.092 Uiso 1 1 calc R
C14 C -0.4056(2) 0.7934(3) 0.77339(15) 0.0716(12) Uani 1 1 d .
H14A H -0.4152 0.8081 0.8022 0.086 Uiso 1 1 calc R
C15 C -0.41729(17) 0.8641(3) 0.73543(14) 0.0613(9) Uani 1 1 d .
H15A H -0.4349 0.9267 0.7384 0.074 Uiso 1 1 calc R
C16 C -0.40280(15) 0.8418(3) 0.69252(12) 0.0486(7) Uani 1 1 d .
H16A H -0.4110 0.8896 0.6667 0.058 Uiso 1 1 calc R
C21 C -0.31412(14) 0.6135(2) 0.63927(11) 0.0406(6) Uani 1 1 d .
C22 C -0.25768(16) 0.6195(3) 0.67725(13) 0.0558(8) Uani 1 1 d .
H22A H -0.2474 0.6769 0.6978 0.067 Uiso 1 1 calc R
C23 C -0.2165(2) 0.5380(4) 0.68416(17) 0.0759(12) Uani 1 1 d .
H23A H -0.1787 0.5416 0.7094 0.091 Uiso 1 1 calc R
C24 C -0.2314(2) 0.4538(4) 0.65427(18) 0.0843(14) Uani 1 1 d .
H24A H -0.2041 0.3996 0.6594 0.101 Uiso 1 1 calc R
C25 C -0.2866(2) 0.4488(3) 0.61668(17) 0.0774(12) Uani 1 1 d .
H25A H -0.2965 0.3910 0.5963 0.093 Uiso 1 1 calc R
C26 C -0.32779(17) 0.5287(3) 0.60869(13) 0.0545(8) Uani 1 1 d .
H26A H -0.3649 0.5252 0.5826 0.065 Uiso 1 1 calc R
C31 C -0.34744(14) 1.0370(2) 0.62191(11) 0.0412(6) Uani 1 1 d .
C32 C -0.39986(16) 1.0707(3) 0.58512(14) 0.0585(9) Uani 1 1 d .
H32A H -0.4135 1.0369 0.5544 0.070 Uiso 1 1 calc R
C33 C -0.4324(2) 1.1538(3) 0.59324(18) 0.0801(13) Uani 1 1 d .
H33A H -0.4666 1.1771 0.5676 0.096 Uiso 1 1 calc R
C34 C -0.4141(3) 1.2018(4) 0.6392(2) 0.1000(17) Uani 1 1 d .
H34A H -0.4362 1.2571 0.6450 0.120 Uiso 1 1 calc R
C35 C -0.3641(3) 1.1682(4) 0.67566(19) 0.1002(18) Uani 1 1 d .
H35A H -0.3523 1.1997 0.7070 0.120 Uiso 1 1 calc R
C36 C -0.3298(2) 1.0877(3) 0.66740(14) 0.0698(11) Uani 1 1 d .
H36A H -0.2945 1.0676 0.6928 0.084 Uiso 1 1 calc R
C41 C -0.23890(13) 0.9101(2) 0.66034(11) 0.0411(6) Uani 1 1 d .
C42 C -0.23877(16) 0.9004(2) 0.70979(11) 0.0507(8) Uani 1 1 d .
H42A H -0.2756 0.8991 0.7162 0.061 Uiso 1 1 calc R
C43 C -0.1844(2) 0.8926(3) 0.74914(14) 0.0666(10) Uani 1 1 d .
H43A H -0.1848 0.8879 0.7819 0.080 Uiso 1 1 calc R
C44 C -0.1303(2) 0.8918(4) 0.74039(16) 0.0809(13) Uani 1 1 d .
H44A H -0.0939 0.8868 0.7671 0.097 Uiso 1 1 calc R
C45 C -0.12925(18) 0.8983(4) 0.69180(18) 0.0836(13) Uani 1 1 d .
H45A H -0.0922 0.8966 0.6857 0.100 Uiso 1 1 calc R
C46 C -0.18344(16) 0.9075(3) 0.65208(14) 0.0623(9) Uani 1 1 d .
H46A H -0.1825 0.9119 0.6194 0.075 Uiso 1 1 calc R
C51 C -0.5770(3) 1.1039(9) 0.6352(3) 0.200(5) Uani 1 1 d .
H51A H -0.6212 1.0995 0.6247 0.240 Uiso 1 1 calc R
H51B H -0.5658 1.1463 0.6113 0.240 Uiso 1 1 calc R

loop_
_atom_site_aniso_label
_atom_site_aniso_U_11
_atom_site_aniso_U_22
_atom_site_aniso_U_33
_atom_site_aniso_U_23
_atom_site_aniso_U_13
_atom_site_aniso_U_12
Ge1 0.03492(16) 0.04294(18) 0.04140(17) 0.00634(13) 0.00944(13) 0.00262(12)
Mn1 0.0385(2) 0.0420(2) 0.0407(2) -0.00319(18) 0.01635(19) 0.00121(18)
P1 0.0363(4) 0.0316(3) 0.0320(3) 0.0025(3) 0.0141(3) -0.0007(3)
P2 0.0365(3) 0.0304(3) 0.0313(3) 0.0007(3) 0.0123(3) -0.0013(3)
Si1 0.0458(5) 0.0522(5) 0.0510(5) -0.0088(4) 0.0247(4) -0.0151(4)
Si2 0.0751(7) 0.0466(5) 0.0682(6) 0.0094(4) 0.0397(5) -0.0130(5)
Cl1 0.0514(5) 0.0779(6) 0.0418(4) -0.0123(4) 0.0153(3) -0.0150(4)
Cl2 0.0527(4) 0.0639(5) 0.0420(4) 0.0129(3) 0.0224(3) 0.0166(4)
Cl3 0.198(3) 0.166(3) 0.361(5) 0.067(3) 0.050(3) -0.004(2)
Cl4 0.289(5) 0.387(6) 0.249(4) -0.077(4) 0.092(4) 0.039(4)
N1 0.0369(12) 0.0398(13) 0.0373(12) 0.0002(10) 0.0133(10) -0.0048(10)
N2 0.0431(13) 0.0354(12) 0.0377(12) 0.0028(9) 0.0175(10) -0.0033(10)
C1 0.054(2) 0.101(3) 0.063(2) -0.016(2) 0.0162(18) -0.024(2)
C2 0.099(3) 0.070(3) 0.094(3) 0.015(2) 0.034(3) -0.029(3)
C3 0.072(3) 0.113(4) 0.104(4) -0.040(3) 0.059(3) -0.027(3)
C4 0.0363(13) 0.0321(13) 0.0326(13) 0.0027(10) 0.0121(11) -0.0029(11)
C5 0.127(5) 0.149(6) 0.142(5) 0.107(5) 0.036(4) 0.003(4)
C6 0.103(4) 0.088(3) 0.124(4) -0.015(3) 0.079(3) -0.038(3)
C7 0.193(6) 0.059(3) 0.159(5) -0.035(3) 0.122(5) -0.058(3)
C11 0.0424(15) 0.0437(16) 0.0352(14) -0.0003(12) 0.0161(12) -0.0050(12)
C12 0.075(2) 0.056(2) 0.0448(17) 0.0094(15) 0.0276(17) 0.0031(17)
C13 0.101(3) 0.089(3) 0.049(2) 0.016(2) 0.038(2) 0.000(3)
C14 0.088(3) 0.090(3) 0.051(2) -0.016(2) 0.043(2) -0.019(2)
C15 0.064(2) 0.067(2) 0.063(2) -0.0179(18) 0.0357(19) -0.0085(18)
C16 0.0533(18) 0.0505(18) 0.0488(17) -0.0030(14) 0.0261(15) -0.0020(15)
C21 0.0469(16) 0.0380(15) 0.0413(15) 0.0079(12) 0.0206(13) 0.0052(12)
C22 0.0527(19) 0.056(2) 0.0547(19) 0.0100(16) 0.0127(16) 0.0105(16)
C23 0.065(2) 0.087(3) 0.075(3) 0.020(2) 0.022(2) 0.030(2)
C24 0.095(3) 0.080(3) 0.084(3) 0.020(2) 0.039(3) 0.051(3)
C25 0.108(4) 0.055(2) 0.077(3) -0.001(2) 0.041(3) 0.028(2)
C26 0.070(2) 0.0459(18) 0.0508(18) -0.0008(14) 0.0237(17) 0.0128(16)
C31 0.0510(17) 0.0321(14) 0.0427(15) 0.0015(11) 0.0184(13) 0.0019(12)
C32 0.060(2) 0.0484(19) 0.061(2) -0.0035(16) 0.0114(17) 0.0099(16)
C33 0.079(3) 0.066(3) 0.088(3) 0.005(2) 0.016(2) 0.032(2)
C34 0.133(5) 0.063(3) 0.108(4) -0.009(3) 0.044(4) 0.042(3)
C35 0.146(5) 0.068(3) 0.075(3) -0.024(2) 0.022(3) 0.037(3)
C36 0.096(3) 0.048(2) 0.053(2) -0.0136(16) 0.007(2) 0.018(2)
C41 0.0436(16) 0.0326(14) 0.0420(15) -0.0005(11) 0.0072(12) -0.0020(12)
C42 0.063(2) 0.0438(17) 0.0405(16) 0.0001(13) 0.0101(15) 0.0000(15)
C43 0.083(3) 0.056(2) 0.0440(18) 0.0008(16) -0.0011(18) 0.008(2)
C44 0.069(3) 0.081(3) 0.064(3) -0.001(2) -0.016(2) 0.006(2)
C45 0.043(2) 0.114(4) 0.084(3) 0.005(3) 0.008(2) 0.004(2)
C46 0.0491(19) 0.076(3) 0.056(2) 0.0022(18) 0.0099(16) 0.0001(18)
C51 0.097(5) 0.327(14) 0.149(7) 0.141(9) 0.006(5) 0.041(7)

loop_
_atom_type_symbol
_atom_type_description
_atom_type_scat_dispersion_real
_atom_type_scat_dispersion_imag
_atom_type_scat_source
C C 0.0033 0.0016 'International Tables Vol C Tables 4.2.6.8 and 6.1.1.4'
H H 0.0000 0.0000 'International Tables Vol C Tables 4.2.6.8 and 6.1.1.4'
N N 0.0061 0.0033 'International Tables Vol C Tables 4.2.6.8 and 6.1.1.4'
Si Si 0.0817 0.0704 'International Tables Vol C Tables 4.2.6.8 and 6.1.1.4'
P P 0.1023 0.0942 'International Tables Vol C Tables 4.2.6.8 and 6.1.1.4'
Cl Cl 0.1484 0.1585 'International Tables Vol C Tables 4.2.6.8 and 6.1.1.4'
Mn Mn 0.3368 0.7283 'International Tables Vol C Tables 4.2.6.8 and 6.1.1.4'
Ge Ge 0.1547 1.8001 'International Tables Vol C Tables 4.2.6.8 and 6.1.1.4'

loop_
_geom_angle_atom_site_label_1
_geom_angle_atom_site_label_2
_geom_angle_atom_site_label_3
_geom_angle
_geom_angle_site_symmetry_1
_geom_angle_site_symmetry_3
N1 Ge1 C4 77.28(10) . .
N1 Ge1 Cl1 96.88(7) . .
C4 Ge1 Cl1 93.53(8) . .
N1 Ge1 P1 37.60(7) . .
C4 Ge1 P1 40.15(7) . .
Cl1 Ge1 P1 101.40(3) . .
N2 Mn1 Cl2 116.52(7) . .
N2 Mn1 Cl1 125.72(7) . .
Cl2 Mn1 Cl1 114.54(4) . .
N2 Mn1 Cl2 105.45(6) . 7_466
Cl2 Mn1 Cl2 88.78(3) . 7_466
Cl1 Mn1 Cl2 92.68(3) . 7_466
N2 Mn1 C4 67.48(8) . .
Cl2 Mn1 C4 104.55(6) . .
Cl1 Mn1 C4 83.26(6) . .
Cl2 Mn1 C4 166.59(6) 7_466 .
N2 Mn1 P2 33.10(6) . .
Cl2 Mn1 P2 106.93(3) . .
Cl1 Mn1 P2 113.52(3) . .
Cl2 Mn1 P2 138.48(3) 7_466 .
C4 Mn1 P2 36.16(6) . .
N1 P1 C4 97.14(12) . .
N1 P1 C21 111.48(13) . .
C4 P1 C21 115.86(13) . .
N1 P1 C11 109.21(13) . .
C4 P1 C11 116.93(13) . .
C21 P1 C11 105.97(13) . .
N1 P1 Ge1 48.18(8) . .
C4 P1 Ge1 49.63(9) . .
C21 P1 Ge1 133.90(10) . .
C11 P1 Ge1 119.53(10) . .
N2 P2 C4 105.47(12) . .
N2 P2 C41 111.61(13) . .
C4 P2 C41 111.56(13) . .
N2 P2 C31 110.13(13) . .
C4 P2 C31 112.21(14) . .
C41 P2 C31 105.98(14) . .
N2 P2 Mn1 46.55(9) . .
C4 P2 Mn1 62.39(9) . .
C41 P2 Mn1 110.98(10) . .
C31 P2 Mn1 141.78(10) . .
N1 Si1 C2 111.83(17) . .
N1 Si1 C3 110.54(17) . .
C2 Si1 C3 108.8(2) . .
N1 Si1 C1 104.85(15) . .
C2 Si1 C1 111.2(2) . .
C3 Si1 C1 109.6(2) . .
N2 Si2 C5 108.5(2) . .
N2 Si2 C6 109.85(18) . .
C5 Si2 C6 109.0(3) . .
N2 Si2 C7 113.16(18) . .
C5 Si2 C7 110.4(3) . .
C6 Si2 C7 105.8(3) . .
Mn1 Cl1 Ge1 83.54(3) . .
Mn1 Cl2 Mn1 91.22(3) . 7_466
P1 N1 Si1 138.20(15) . .
P1 N1 Ge1 94.21(11) . .
Si1 N1 Ge1 122.48(13) . .
P2 N2 Si2 129.52(15) . .
P2 N2 Mn1 100.35(11) . .
Si2 N2 Mn1 130.00(13) . .
P1 C4 P2 137.32(16) . .
P1 C4 Ge1 90.22(12) . .
P2 C4 Ge1 125.09(14) . .
P1 C4 Mn1 124.77(13) . .
P2 C4 Mn1 81.45(10) . .
Ge1 C4 Mn1 91.92(10) . .
C12 C11 C16 118.8(3) . .
C12 C11 P1 122.6(2) . .
C16 C11 P1 118.1(2) . .
C11 C12 C13 120.0(3) . .
C14 C13 C12 120.6(4) . .
C13 C14 C15 120.2(3) . .
C14 C15 C16 119.7(4) . .
C15 C16 C11 120.8(3) . .
C26 C21 C22 119.4(3) . .
C26 C21 P1 119.9(2) . .
C22 C21 P1 120.6(2) . .
C21 C22 C23 119.3(4) . .
C24 C23 C22 120.5(4) . .
C23 C24 C25 120.1(4) . .
C24 C25 C26 120.6(4) . .
C21 C26 C25 120.2(4) . .
C36 C31 C32 117.4(3) . .
C36 C31 P2 125.3(3) . .
C32 C31 P2 117.2(2) . .
C31 C32 C33 121.2(4) . .
C34 C33 C32 119.9(4) . .
C35 C34 C33 119.4(4) . .
C34 C35 C36 121.2(4) . .
C31 C36 C35 120.7(4) . .
C46 C41 C42 118.1(3) . .
C46 C41 P2 118.4(2) . .
C42 C41 P2 123.6(2) . .
C43 C42 C41 120.5(4) . .
C44 C43 C42 120.6(4) . .
C43 C44 C45 120.0(4) . .
C44 C45 C46 119.9(4) . .
C41 C46 C45 120.8(4) . .
Cl3 C51 Cl4 105.7(4) . .

loop_
_geom_bond_atom_site_label_1
_geom_bond_atom_site_label_2
_geom_bond_distance
_geom_bond_site_symmetry_2
Ge1 N1 1.985(2) .
Ge1 C4 2.024(3) .
Ge1 Cl1 2.5485(9) .
Ge1 P1 2.6562(8) .
Mn1 N2 2.128(2) .
Mn1 Cl2 2.4176(9) .
Mn1 Cl1 2.4573(9) .
Mn1 Cl2 2.5170(9) 7_466
Mn1 C4 2.584(3) .
Mn1 P2 2.8841(8) .
P1 N1 1.625(2) .
P1 C4 1.713(3) .
P1 C21 1.806(3) .
P1 C11 1.814(3) .
P2 N2 1.601(2) .
P2 C4 1.721(3) .
P2 C41 1.819(3) .
P2 C31 1.822(3) .
Si1 N1 1.739(2) .
Si1 C2 1.850(4) .
Si1 C3 1.857(4) .
Si1 C1 1.867(4) .
Si2 N2 1.730(2) .
Si2 C5 1.845(5) .
Si2 C6 1.860(5) .
Si2 C7 1.869(5) .
Cl2 Mn1 2.5170(9) 7_466
Cl3 C51 1.624(11) .
Cl4 C51 1.725(10) .
C11 C12 1.378(4) .
C11 C16 1.389(4) .
C12 C13 1.397(5) .
C13 C14 1.364(6) .
C14 C15 1.371(6) .
C15 C16 1.389(4) .
C21 C26 1.374(4) .
C21 C22 1.392(4) .
C22 C23 1.399(5) .
C23 C24 1.359(7) .
C24 C25 1.365(7) .
C25 C26 1.384(5) .
C31 C36 1.379(4) .
C31 C32 1.383(4) .
C32 C33 1.384(5) .
C33 C34 1.374(7) .
C34 C35 1.343(7) .
C35 C36 1.384(6) .
C41 C46 1.381(5) .
C41 C42 1.398(4) .
C42 C43 1.381(5) .
C43 C44 1.356(6) .
C44 C45 1.380(6) .
C45 C46 1.384(5) .
